data_7249645
loop_
_publ_author_name
'Mrvo\<s-Sermek, Draginja'
'Ta\<sner, Marina'
'Vu\<sak, Darko'
'Judas, Nenad'
'Wzgarda-Raj, Kinga'
'\/Dilovi\'c, Ivica'
'Matkovic-Calogovic, Dubravka'

_publ_section_title
;
 Robustness and stability of the L-carnosine copper(II) dimer. Changes in
 the copper coordination sphere upon heating/solvent substitution
;
_journal_name_full CrystEngComm
_journal_paper_doi 10.1039/D4CE01070A
_journal_year 2024
_chemical_absolute_configuration syn
_chemical_formula_moiety 'C18 H24 Cu2 N8 O6, 2(C0.703 H3.11 O), 0.593(O)'
_chemical_formula_sum 'C19.41 H30.22 Cu2 N8 O8.59'
_chemical_properties_physical Moisture-sensitive
_space_group_crystal_system orthorhombic
_space_group_IT_number 23
_space_group_name_Hall 'I 2 2'
_space_group_name_H-M_alt 'I 2 2 2'
_atom_sites_solution_hydrogens geom
_atom_sites_solution_primary dual
_audit_creation_date 2024-01-11
_audit_creation_method
;
Olex2 1.5
(compiled 2023.08.24 svn.re1ec1418 for OlexSys, GUI svn.r6817)
;
_audit_update_record
;
2024-01-22 deposited with the CCDC.	2024-11-19 downloaded from the CCDC.
;
_cell_angle_alpha 90.0
_cell_angle_beta 90.0
_cell_angle_gamma 90.0
_cell_formula_units_Z 4
_cell_length_a 12.08960(8)
_cell_length_b 20.35323(15)
_cell_length_c 13.73806(9)
_cell_measurement_reflns_used 18279
_cell_measurement_temperature 100(1)
_cell_measurement_theta_max 30.0060
_cell_measurement_theta_min 1.9390
_cell_volume 3380.42(4)
_computing_cell_refinement 'CrysAlisPro 1.171.41.93a (Rigaku OD, 2020)'
_computing_data_reduction 'CrysAlisPro 1.171.41.93a (Rigaku OD, 2020)'
_computing_molecular_graphics 'Olex2 1.5 (Dolomanov et al., 2009)'
_computing_publication_material 'Olex2 1.5 (Dolomanov et al., 2009)'
_computing_structure_refinement 'SHELXL 2018/3 (Sheldrick, 2015)'
_computing_structure_solution 'SHELXT  (Sheldrick, 2015)'
_diffrn_ambient_temperature 100(1)
_diffrn_detector 'Dectris Pilatus'
_diffrn_detector_area_resol_mean 5.8140
_diffrn_measured_fraction_theta_full 0.944
_diffrn_measured_fraction_theta_max 0.951
_diffrn_measurement_details
;
List of Runs (angles in degrees, time in seconds):

  # Type    Start    End  Width  t~exp~   \w     \q     \k     \f   Frames
#--------------------------------------------------------------------------
  1  \f   -180.00 180.00   1.00    0.50   0.00   0.00   0.00    --   360
;
_diffrn_measurement_device 'abstract diffractometer'
_diffrn_measurement_device_type 'dectris-CrysAlisPro-abstract goniometer imported dectris images'
_diffrn_measurement_method '\f scans'
_diffrn_orient_matrix_type 'CrysAlisPro convention (1999,Acta A55,543-557)'
_diffrn_orient_matrix_UB_11 -0.0425063000
_diffrn_orient_matrix_UB_12 -0.0044604000
_diffrn_orient_matrix_UB_13 0.0339289000
_diffrn_orient_matrix_UB_21 0.0355078000
_diffrn_orient_matrix_UB_22 0.0101338000
_diffrn_orient_matrix_UB_23 0.0373749000
_diffrn_orient_matrix_UB_31 -0.0168851000
_diffrn_orient_matrix_UB_32 0.0325611000
_diffrn_orient_matrix_UB_33 -0.0069380000
_diffrn_radiation_monochromator synchrotron
_diffrn_radiation_probe x-ray
_diffrn_radiation_type synchrotron
_diffrn_radiation_wavelength 0.700
_diffrn_reflns_av_R_equivalents 0.0370
_diffrn_reflns_av_unetI/netI 0.0157
_diffrn_reflns_Laue_measured_fraction_full 0.944
_diffrn_reflns_Laue_measured_fraction_max 0.951
_diffrn_reflns_limit_h_max 17
_diffrn_reflns_limit_h_min -17
_diffrn_reflns_limit_k_max 27
_diffrn_reflns_limit_k_min -27
_diffrn_reflns_limit_l_max 19
_diffrn_reflns_limit_l_min -19
_diffrn_reflns_number 29910
_diffrn_reflns_point_group_measured_fraction_full 0.959
_diffrn_reflns_point_group_measured_fraction_max 0.962
_diffrn_reflns_theta_full 24.835
_diffrn_reflns_theta_max 30.000
_diffrn_reflns_theta_min 1.930
_diffrn_source synchrotron
_exptl_absorpt_coefficient_mu 1.255
_exptl_absorpt_correction_T_max 1.00000
_exptl_absorpt_correction_T_min 0.81709
_exptl_absorpt_correction_type multi-scan
_exptl_absorpt_process_details
;
CrysAlisPro 1.171.41.93a (Rigaku Oxford Diffraction, 2020)
Empirical absorption correction using spherical harmonics,
implemented in SCALE3 ABSPACK scaling algorithm.
;
_exptl_crystal_colour blue
_exptl_crystal_description prism
_exptl_crystal_size_max 0.60
_exptl_crystal_size_mid 0.50
_exptl_crystal_size_min 0.40
_refine_diff_density_max 0.432
_refine_diff_density_min -0.370
_refine_diff_density_rms 0.069
_refine_ls_abs_structure_details
;
 Flack x determined using 2249 quotients [(I+)-(I-)]/[(I+)+(I-)]
 (Parsons, Flack and Wagner, Acta Cryst. B69 (2013) 249-259).
;
_refine_ls_abs_structure_Flack 0.024(5)
_refine_ls_extinction_coef 0.0240(11)
_refine_ls_extinction_expression Fc^*^=kFc[1+0.001xFc^2^\l^3^/sin(2\q)]^-1/4^
_refine_ls_extinction_method 'SHELXL-2018/3 (Sheldrick 2018)'
_refine_ls_goodness_of_fit_ref 1.047
_refine_ls_hydrogen_treatment constr
_refine_ls_matrix_type full
_refine_ls_number_parameters 185
_refine_ls_number_reflns 4990
_refine_ls_number_restraints 10
_refine_ls_restrained_S_all 1.047
_refine_ls_R_factor_all 0.0296
_refine_ls_R_factor_gt 0.0296
_refine_ls_shift/su_max 0.001
_refine_ls_shift/su_mean 0.000
_refine_ls_structure_factor_coef Fsqd
_refine_ls_weighting_details 'w=1/[\s^2^(Fo^2^)+(0.0522P)^2^+2.3407P] where P=(Fo^2^+2Fc^2^)/3'
_refine_ls_weighting_scheme calc
_refine_ls_wR_factor_gt 0.0805
_refine_ls_wR_factor_ref 0.0805
_reflns_Friedel_coverage 0.829
_reflns_Friedel_fraction_full 0.978
_reflns_Friedel_fraction_max 0.976
_reflns_number_gt 4983
_reflns_number_total 4990
_reflns_threshold_expression 'I > 2\s(I)'
_cod_data_source_file d4ce01070a2.cif
_cod_data_source_block 2_100k
_cod_database_code 7249645
_shelx_shelxl_version_number 2018/3
_shelx_space_group_comment
;
The symmetry employed for this shelxl refinement is uniquely defined
by the following loop, which should always be used as a source of
symmetry information in preference to the above space-group names.
They are only intended as comments.
;
_cell_oxdiff_angle_alpha 90.048(3)
_cell_oxdiff_angle_beta 90.041(4)
_cell_oxdiff_angle_gamma 89.992(3)
_cell_oxdiff_length_a 12.0888(6)
_cell_oxdiff_length_b 20.3534(4)
_cell_oxdiff_length_c 13.7389(7)
_cell_oxdiff_measurement_reflns_used 18284
_cell_oxdiff_volume 3380.4(2)
_reflns_odcompleteness_completeness 98.05
_reflns_odcompleteness_iscentric 1
_reflns_odcompleteness_theta 30.00
_olex2_refinement_description
;
1. Fixed Uiso
 At 1.2 times of:
  All C(H) groups, All C(H,H) groups, All N(H) groups, All N(H,H) groups
 At 1.5 times of:
  All C(H,H,H) groups, All O(H) groups
2. Restrained distances
 O4-C10
 1.4 with sigma of 0.02
3. Uiso/Uaniso restraints and constraints
O4 \\sim C10: within 2A with sigma of 0.04 and sigma for terminal atoms of 0.08
within 2A
4. Rigid body (RIGU) restrains
 O4, C10
 with sigma for 1-2 distances of 0.004 and sigma for 1-3 distances of 0.004
5. Others
 Sof(C10)=Sof(H10A)=Sof(H10B)=Sof(H10C)=1-FVAR(1)
 Sof(O2W)=FVAR(1)
6.a Ternary CH refined with riding coordinates:
 C5(H5)
6.b Secondary CH2 refined with riding coordinates:
 N1(H1A,H1B), C1(H1C,H1D), C2(H2A,H2B), C6(H6A,H6B)
6.c Aromatic/amide H refined with riding coordinates:
 N4(H4), C8(H8), C9(H9)
6.d Idealised Me refined as rotating group:
 C10(H10A,H10B,H10C)
6.e Idealised tetrahedral OH refined as rotating group:
 O4(H4A)
;
_olex2_submission_special_instructions 'No special instructions were received'
_oxdiff_exptl_absorpt_empirical_details
;
Empirical correction (ABSPACK) includes:
- Absorption correction using spherical harmonics
- Frame scaling
;
_oxdiff_exptl_absorpt_empirical_full_max 1.397
_oxdiff_exptl_absorpt_empirical_full_min 0.751

loop_
_space_group_symop_operation_xyz
'x, y, z'
'-x, -y, z'
'x, -y, -z'
'-x, y, -z'
'x+1/2, y+1/2, z+1/2'
'-x+1/2, -y+1/2, z+1/2'
'x+1/2, -y+1/2, -z+1/2'
'-x+1/2, y+1/2, -z+1/2'

loop_
_atom_site_label
_atom_site_type_symbol
_atom_site_fract_x
_atom_site_fract_y
_atom_site_fract_z
_atom_site_U_iso_or_equiv
_atom_site_adp_type
_atom_site_occupancy
_atom_site_site_symmetry_order
_atom_site_calc_flag
_atom_site_refinement_flags_posn
_atom_site_refinement_flags_adp
_atom_site_refinement_flags_occupancy
_atom_site_disorder_assembly
_atom_site_disorder_group
Cu Cu 0.40614(2) 0.67631(2) 0.65744(2) 0.02267(10) Uani 1 1 d . . . . .
O1 O 0.34670(12) 0.58558(8) 0.64908(14) 0.0247(3) Uani 1 1 d . . . . .
O2 O 0.19097(14) 0.53091(10) 0.61879(19) 0.0366(4) Uani 1 1 d . . . . .
O3 O 0.10193(19) 0.76824(11) 0.63591(17) 0.0412(5) Uani 1 1 d . . . . .
N1 N 0.4573(2) 0.76589(12) 0.6949(2) 0.0359(5) Uani 1 1 d . . . . .
H1A H 0.518171 0.762214 0.733541 0.043 Uiso 1 1 calc R U . . .
H1B H 0.477411 0.788207 0.640318 0.043 Uiso 1 1 calc R U . . .
N2 N 0.25227(15) 0.70180(10) 0.64503(15) 0.0241(3) Uani 1 1 d . . . . .
N3 N 0.44444(15) 0.64792(10) 0.38020(14) 0.0221(3) Uani 1 1 d . . . . .
N4 N 0.30394(15) 0.58165(10) 0.40679(16) 0.0237(3) Uani 1 1 d . . . . .
H4 H 0.263399 0.545746 0.407503 0.028 Uiso 1 1 calc R U . . .
C1 C 0.3718(3) 0.80378(15) 0.7471(2) 0.0389(6) Uani 1 1 d . . . . .
H1C H 0.403939 0.845952 0.769175 0.047 Uiso 1 1 calc R U . . .
H1D H 0.348427 0.778936 0.805526 0.047 Uiso 1 1 calc R U . . .
C2 C 0.2722(3) 0.81756(14) 0.6851(2) 0.0383(6) Uani 1 1 d . . . . .
H2A H 0.297378 0.840634 0.625663 0.046 Uiso 1 1 calc R U . . .
H2B H 0.223569 0.848188 0.721200 0.046 Uiso 1 1 calc R U . . .
C3 C 0.2034(2) 0.75897(12) 0.6541(2) 0.0299(4) Uani 1 1 d . . . . .
C4 C 0.24483(18) 0.58340(11) 0.62931(18) 0.0245(4) Uani 1 1 d . . . . .
C5 C 0.18509(17) 0.64793(12) 0.60912(17) 0.0242(4) Uani 1 1 d . . . . .
H5 H 0.111851 0.648011 0.642953 0.029 Uiso 1 1 calc R U . . .
C6 C 0.16719(17) 0.65221(12) 0.49712(18) 0.0257(4) Uani 1 1 d . . . . .
H6A H 0.113258 0.618269 0.476811 0.031 Uiso 1 1 calc R U . . .
H6B H 0.135971 0.695756 0.480498 0.031 Uiso 1 1 calc R U . . .
C7 C 0.27292(17) 0.64245(11) 0.44306(16) 0.0230(4) Uani 1 1 d . . . . .
C8 C 0.36095(18) 0.68306(11) 0.42562(16) 0.0232(4) Uani 1 1 d . . . . .
H8 H 0.364282 0.728345 0.442104 0.028 Uiso 1 1 calc R U . . .
C9 C 0.40624(19) 0.58703(10) 0.37050(16) 0.0237(4) Uani 1 1 d . . . . .
H9 H 0.446306 0.551938 0.341585 0.028 Uiso 1 1 calc R U . . .
O4 O 0.4501(3) 0.64066(17) 0.8286(2) 0.0599(8) Uani 1 1 d D U . . .
H4A H 0.504069 0.665165 0.841315 0.090 Uiso 1 1 calc R U . . .
O2W O 0.3089(9) 0.6665(8) 0.9568(9) 0.076(5) Uani 0.297(14) 1 d . . P A -1
C10 C 0.3632(6) 0.6504(4) 0.9019(5) 0.064(2) Uani 0.703(14) 1 d D U P . .
H10A H 0.292517 0.658691 0.869241 0.097 Uiso 0.703(14) 1 calc R U P . .
H10B H 0.382226 0.688096 0.942994 0.097 Uiso 0.703(14) 1 calc R U P . .
H10C H 0.356965 0.610915 0.942337 0.097 Uiso 0.703(14) 1 calc R U P . .

loop_
_atom_site_aniso_label
_atom_site_aniso_U_11
_atom_site_aniso_U_22
_atom_site_aniso_U_33
_atom_site_aniso_U_23
_atom_site_aniso_U_13
_atom_site_aniso_U_12
Cu 0.01826(13) 0.01738(14) 0.03236(15) -0.00325(9) 0.00592(9) -0.00005(8)
O1 0.0176(6) 0.0192(7) 0.0374(8) 0.0028(6) -0.0012(6) 0.0007(5)
O2 0.0182(7) 0.0216(8) 0.0700(14) 0.0018(8) -0.0013(8) -0.0017(6)
O3 0.0372(10) 0.0387(11) 0.0477(11) -0.0065(8) -0.0033(8) 0.0223(9)
N1 0.0292(10) 0.0229(10) 0.0556(14) -0.0125(9) 0.0136(9) -0.0045(8)
N2 0.0210(7) 0.0175(8) 0.0338(9) 0.0000(7) 0.0065(7) 0.0028(6)
N3 0.0190(7) 0.0180(8) 0.0293(8) 0.0012(6) 0.0034(6) -0.0006(6)
N4 0.0185(7) 0.0178(8) 0.0349(9) 0.0006(6) 0.0049(7) -0.0003(6)
C1 0.0384(13) 0.0282(13) 0.0501(15) -0.0189(11) 0.0120(11) -0.0006(10)
C2 0.0457(14) 0.0205(11) 0.0487(14) -0.0080(10) 0.0114(11) 0.0081(10)
C3 0.0339(11) 0.0225(10) 0.0332(10) -0.0016(9) 0.0078(10) 0.0092(8)
C4 0.0191(9) 0.0199(10) 0.0346(10) 0.0024(7) 0.0032(7) 0.0011(7)
C5 0.0169(8) 0.0241(10) 0.0317(10) 0.0010(8) 0.0035(7) 0.0024(7)
C6 0.0185(8) 0.0261(10) 0.0324(9) 0.0004(8) 0.0029(7) 0.0044(7)
C7 0.0172(8) 0.0215(9) 0.0302(9) 0.0009(7) 0.0022(7) 0.0015(7)
C8 0.0212(8) 0.0184(9) 0.0300(9) 0.0000(7) 0.0025(7) 0.0010(7)
C9 0.0199(8) 0.0186(9) 0.0325(9) 0.0002(7) 0.0049(8) 0.0024(7)
O4 0.0639(16) 0.0707(19) 0.0449(12) -0.0055(12) 0.0014(11) -0.0426(15)
O2W 0.055(6) 0.102(10) 0.071(7) -0.046(7) 0.023(5) 0.003(6)
C10 0.071(4) 0.057(3) 0.065(4) -0.002(3) 0.025(3) -0.016(3)

loop_
_atom_type_symbol
_atom_type_description
_atom_type_scat_dispersion_real
_atom_type_scat_dispersion_imag
_atom_type_scat_source
C C 0.0030 0.0020 'International Tables Vol C Tables 4.2.6.8 and 6.1.1.4'
H H 0.0000 0.0000 'International Tables Vol C Tables 4.2.6.8 and 6.1.1.4'
Cu Cu 0.3450 1.2550 'International Tables Vol C Tables 4.2.6.8 and 6.1.1.4'
N N 0.0060 0.0030 'International Tables Vol C Tables 4.2.6.8 and 6.1.1.4'
O O 0.0110 0.0060 'International Tables Vol C Tables 4.2.6.8 and 6.1.1.4'

loop_
_geom_angle_atom_site_label_1
_geom_angle_atom_site_label_2
_geom_angle_atom_site_label_3
_geom_angle
_geom_angle_site_symmetry_1
_geom_angle_site_symmetry_3
_geom_angle_publ_flag
O1 Cu N1 168.08(10) . . ?
N2 Cu O1 84.06(7) . . ?
N2 Cu N1 94.35(9) . . ?
N2 Cu N3 159.59(9) . 4_656 ?
N3 Cu O1 92.52(7) 4_656 . ?
N3 Cu N1 92.96(9) 4_656 . ?
C4 O1 Cu 113.48(15) . . ?
Cu N1 H1A 109.1 . . ?
Cu N1 H1B 109.1 . . ?
H1A N1 H1B 107.8 . . ?
C1 N1 Cu 112.70(17) . . ?
C1 N1 H1A 109.1 . . ?
C1 N1 H1B 109.1 . . ?
C3 N2 Cu 131.42(18) . . ?
C3 N2 C5 116.8(2) . . ?
C5 N2 Cu 111.40(14) . . ?
C8 N3 Cu 129.51(16) . 4_656 ?
C9 N3 Cu 124.54(15) . 4_656 ?
C9 N3 C8 105.86(18) . . ?
C7 N4 H4 125.9 . . ?
C9 N4 H4 125.9 . . ?
C9 N4 C7 108.13(18) . . ?
N1 C1 H1C 109.1 . . ?
N1 C1 H1D 109.1 . . ?
N1 C1 C2 112.6(3) . . ?
H1C C1 H1D 107.8 . . ?
C2 C1 H1C 109.1 . . ?
C2 C1 H1D 109.1 . . ?
C1 C2 H2A 108.1 . . ?
C1 C2 H2B 108.1 . . ?
C1 C2 C3 116.9(2) . . ?
H2A C2 H2B 107.3 . . ?
C3 C2 H2A 108.1 . . ?
C3 C2 H2B 108.1 . . ?
O3 C3 N2 123.4(3) . . ?
O3 C3 C2 118.0(2) . . ?
N2 C3 C2 118.6(2) . . ?
O1 C4 C5 118.1(2) . . ?
O2 C4 O1 124.0(2) . . ?
O2 C4 C5 117.7(2) . . ?
N2 C5 C4 108.90(18) . . ?
N2 C5 H5 109.7 . . ?
N2 C5 C6 111.8(2) . . ?
C4 C5 H5 109.7 . . ?
C4 C5 C6 107.10(19) . . ?
C6 C5 H5 109.7 . . ?
C5 C6 H6A 109.3 . . ?
C5 C6 H6B 109.3 . . ?
H6A C6 H6B 108.0 . . ?
C7 C6 C5 111.45(18) . . ?
C7 C6 H6A 109.3 . . ?
C7 C6 H6B 109.3 . . ?
N4 C7 C6 122.0(2) . . ?
C8 C7 N4 105.42(18) . . ?
C8 C7 C6 132.3(2) . . ?
N3 C8 H8 125.3 . . ?
C7 C8 N3 109.49(19) . . ?
C7 C8 H8 125.3 . . ?
N3 C9 N4 111.10(19) . . ?
N3 C9 H9 124.4 . . ?
N4 C9 H9 124.4 . . ?
C10 O4 H4A 109.5 . . ?
O4 C10 H10A 109.5 . . ?
O4 C10 H10B 109.5 . . ?
O4 C10 H10C 109.5 . . ?
H10A C10 H10B 109.5 . . ?
H10A C10 H10C 109.5 . . ?
H10B C10 H10C 109.5 . . ?

loop_
_geom_bond_atom_site_label_1
_geom_bond_atom_site_label_2
_geom_bond_distance
_geom_bond_site_symmetry_2
_geom_bond_publ_flag
Cu O1 1.9849(16) . ?
Cu N1 1.993(2) . ?
Cu N2 1.9387(19) . ?
Cu N3 1.9658(19) 4_656 ?
O1 C4 1.262(3) . ?
O2 C4 1.260(3) . ?
O3 C3 1.266(3) . ?
N1 H1A 0.9100 . ?
N1 H1B 0.9100 . ?
N1 C1 1.476(3) . ?
N2 C3 1.311(3) . ?
N2 C5 1.451(3) . ?
N3 C8 1.386(3) . ?
N3 C9 1.329(3) . ?
N4 H4 0.8800 . ?
N4 C7 1.386(3) . ?
N4 C9 1.338(3) . ?
C1 H1C 0.9900 . ?
C1 H1D 0.9900 . ?
C1 C2 1.501(5) . ?
C2 H2A 0.9900 . ?
C2 H2B 0.9900 . ?
C2 C3 1.515(4) . ?
C4 C5 1.524(3) . ?
C5 H5 1.0000 . ?
C5 C6 1.556(3) . ?
C6 H6A 0.9900 . ?
C6 H6B 0.9900 . ?
C6 C7 1.492(3) . ?
C7 C8 1.369(3) . ?
C8 H8 0.9500 . ?
C9 H9 0.9500 . ?
O4 H4A 0.8400 . ?
O4 C10 1.468(7) . ?
C10 H10A 0.9800 . ?
C10 H10B 0.9800 . ?
C10 H10C 0.9800 . ?

loop_
_geom_hbond_atom_site_label_D
_geom_hbond_atom_site_label_H
_geom_hbond_atom_site_label_A
_geom_hbond_distance_DH
_geom_hbond_distance_HA
_geom_hbond_distance_DA
_geom_hbond_angle_DHA
_geom_hbond_site_symmetry_A
_geom_hbond_publ_flag
N1 H1A O3 0.91 2.15 2.990(4) 152.9 7_566 yes
N4 H4 O2 0.88 1.83 2.690(3) 167.1 3_566 yes
O4 H4A O3 0.84 1.83 2.655(3) 168.5 7_566 yes

loop_
_geom_torsion_atom_site_label_1
_geom_torsion_atom_site_label_2
_geom_torsion_atom_site_label_3
_geom_torsion_atom_site_label_4
_geom_torsion
_geom_torsion_site_symmetry_1
_geom_torsion_site_symmetry_2
_geom_torsion_site_symmetry_3
_geom_torsion_site_symmetry_4
_geom_torsion_publ_flag
Cu O1 C4 O2 178.6(2) . . . . ?
Cu O1 C4 C5 3.6(3) . . . . ?
Cu N1 C1 C2 -64.0(3) . . . . ?
Cu N2 C3 O3 174.2(2) . . . . ?
Cu N2 C3 C2 -4.0(4) . . . . ?
Cu N2 C5 C4 21.5(2) . . . . ?
Cu N2 C5 C6 -96.62(18) . . . . ?
Cu N3 C8 C7 -176.36(16) 4_656 . . . ?
Cu N3 C9 N4 176.85(16) 4_656 . . . ?
O1 C4 C5 N2 -16.8(3) . . . . ?
O1 C4 C5 C6 104.3(3) . . . . ?
O2 C4 C5 N2 167.8(2) . . . . ?
O2 C4 C5 C6 -71.1(3) . . . . ?
N1 C1 C2 C3 65.8(3) . . . . ?
N2 C5 C6 C7 66.4(2) . . . . ?
N4 C7 C8 N3 -0.4(3) . . . . ?
C1 C2 C3 O3 153.5(3) . . . . ?
C1 C2 C3 N2 -28.3(4) . . . . ?
C3 N2 C5 C4 -164.8(2) . . . . ?
C3 N2 C5 C6 77.0(3) . . . . ?
C4 C5 C6 C7 -52.8(2) . . . . ?
C5 N2 C3 O3 2.0(4) . . . . ?
C5 N2 C3 C2 -176.1(2) . . . . ?
C5 C6 C7 N4 95.4(3) . . . . ?
C5 C6 C7 C8 -77.6(3) . . . . ?
C6 C7 C8 N3 173.5(2) . . . . ?
C7 N4 C9 N3 -0.3(3) . . . . ?
C8 N3 C9 N4 0.1(3) . . . . ?
C9 N3 C8 C7 0.2(3) . . . . ?
C9 N4 C7 C6 -174.2(2) . . . . ?
C9 N4 C7 C8 0.4(3) . . . . ?
